data_4337648
loop_
_publ_author_name
'Alexandropoulos, Dimitris I.'
'Cunha-Silva, Lu\'is'
'Pham, Linh'
'Bekiari, Vlasoula'
'Christou, George'
'Stamatatos, Theocharis C.'

_publ_section_title
;
 Tetranuclear Lanthanide(III) Complexes with a Zigzag Topology from the
 Use of Pyridine-2,6-dimethanol: Synthetic, Structural, Spectroscopic,
 Magnetic and Photoluminescence Studies.
;
_journal_issue 6
_journal_name_full 'Inorganic chemistry'
_journal_page_first 3220
_journal_page_last 3229
_journal_paper_doi 10.1021/ic5001045
_journal_volume 53
_journal_year 2014
_chemical_formula_moiety 'C56 H66 Ho4 N10 O22, 4(N O3), 2(C H4 O) '
_chemical_formula_sum 'C58 H74 Ho4 N14 O36'
_chemical_formula_weight 2203.03
_chemical_name_systematic
; 
 ? 
;
_space_group_IT_number 14
_symmetry_cell_setting monoclinic
_symmetry_space_group_name_Hall '-P 2yn'
_symmetry_space_group_name_H-M 'P 1 21/n 1'
_atom_sites_solution_hydrogens geom
_atom_sites_solution_primary direct
_atom_sites_solution_secondary difmap
_audit_creation_date '04 December 2013'
_audit_creation_method 'SHELXL-97, manual editing plus enCIFer'
_cell_angle_alpha 90.00
_cell_angle_beta 92.423(6)
_cell_angle_gamma 90.00
_cell_formula_units_Z 2
_cell_length_a 15.2459(19)
_cell_length_b 14.8786(18)
_cell_length_c 15.983(2)
_cell_measurement_reflns_used 9255
_cell_measurement_temperature 150(2)
_cell_measurement_theta_max 30.81
_cell_measurement_theta_min 2.27
_cell_volume 3622.3(8)
_computing_cell_refinement 'APEX2 '
_computing_data_collection 'APEX2 (Bruker, 2006)'
_computing_data_reduction 'SAINT+ (Bruker, 1997-2005)'
_computing_molecular_graphics 'SHELXTL '
_computing_publication_material 'SHELXTL '
_computing_structure_refinement 'SHELXTL '
_computing_structure_solution 'SHELXTL (Bruker 2001)'
_diffrn_ambient_temperature 150(2)
_diffrn_measured_fraction_theta_full 0.997
_diffrn_measured_fraction_theta_max 0.997
_diffrn_measurement_device_type 'Bruker X8 Kappa CCD APEX II'
_diffrn_measurement_method '\f and \w scans'
_diffrn_radiation_monochromator graphite
_diffrn_radiation_source 'fine-focus sealed tube'
_diffrn_radiation_type MoK\a
_diffrn_radiation_wavelength 0.71073
_diffrn_reflns_av_R_equivalents 0.0527
_diffrn_reflns_av_sigmaI/netI 0.0188
_diffrn_reflns_limit_h_max 19
_diffrn_reflns_limit_h_min -19
_diffrn_reflns_limit_k_max 18
_diffrn_reflns_limit_k_min -18
_diffrn_reflns_limit_l_max 19
_diffrn_reflns_limit_l_min -19
_diffrn_reflns_number 166714
_diffrn_reflns_theta_full 26.37
_diffrn_reflns_theta_max 26.37
_diffrn_reflns_theta_min 3.74
_exptl_absorpt_coefficient_mu 4.426
_exptl_absorpt_correction_T_max 0.9167
_exptl_absorpt_correction_T_min 0.7185
_exptl_absorpt_correction_type multi-scan
_exptl_absorpt_process_details
;
 SADABS (Sheldrick, 1997)
;
_exptl_crystal_colour colourless
_exptl_crystal_density_diffrn 2.020
_exptl_crystal_density_method 'not measured'
_exptl_crystal_description plate
_exptl_crystal_F_000 2152
_exptl_crystal_size_max 0.08
_exptl_crystal_size_mid 0.05
_exptl_crystal_size_min 0.02
_refine_diff_density_max 1.823
_refine_diff_density_min -1.713
_refine_diff_density_rms 0.161
_refine_ls_extinction_method none
_refine_ls_goodness_of_fit_ref 1.324
_refine_ls_hydrogen_treatment mixed
_refine_ls_matrix_type full
_refine_ls_number_parameters 522
_refine_ls_number_reflns 7388
_refine_ls_number_restraints 5
_refine_ls_restrained_S_all 1.323
_refine_ls_R_factor_all 0.0523
_refine_ls_R_factor_gt 0.0490
_refine_ls_shift/su_max 0.001
_refine_ls_shift/su_mean 0.000
_refine_ls_structure_factor_coef Fsqd
_refine_ls_weighting_details 'calc w=1/[\s^2^(Fo^2^)+(0.0051P)^2^+37.7539P] where P=(Fo^2^+2Fc^2^)/3'
_refine_ls_weighting_scheme calc
_refine_ls_wR_factor_gt 0.0894
_refine_ls_wR_factor_ref 0.0904
_reflns_number_gt 7034
_reflns_number_total 7388
_reflns_threshold_expression >2sigma(I)
_cod_data_source_file ic5001045_si_003.cif
_cod_data_source_block Comp5-Ho-da455
_cod_original_sg_symbol_H-M 'P 21/n'
_cod_database_code 4337648

loop_
_symmetry_equiv_pos_as_xyz
'x, y, z'
'-x+1/2, y+1/2, -z+1/2'
'-x, -y, -z'
'x-1/2, -y-1/2, z-1/2'

loop_
_atom_site_label
_atom_site_type_symbol
_atom_site_fract_x
_atom_site_fract_y
_atom_site_fract_z
_atom_site_U_iso_or_equiv
_atom_site_adp_type
_atom_site_occupancy
_atom_site_symmetry_multiplicity
_atom_site_calc_flag
_atom_site_refinement_flags
Ho2 Ho 0.539564(19) 0.54716(2) 0.103137(18) 0.01672(8) Uani 1 1 d .
Ho1 Ho 0.40213(2) 0.74707(2) 0.144171(19) 0.02068(8) Uani 1 1 d .
O6 O 0.5745(3) 0.5223(3) -0.0332(3) 0.0208(10) Uani 1 1 d .
O7 O 0.4343(3) 0.6069(3) 0.1876(3) 0.0210(10) Uani 1 1 d .
N4 N 0.4997(4) 0.4420(4) 0.2179(3) 0.0211(12) Uani 1 1 d .
C22 C 0.4003(5) 0.5608(5) 0.2561(4) 0.0260(15) Uani 1 1 d .
H22A H 0.3355 0.5592 0.2491 0.031 Uiso 1 1 calc R
H22B H 0.4155 0.5948 0.3080 0.031 Uiso 1 1 calc R
N3 N 0.6989(4) 0.5744(4) 0.0806(4) 0.0232(12) Uani 1 1 d .
O2 O 0.5068(3) 0.6897(3) 0.0624(3) 0.0213(10) Uani 1 1 d .
N1 N 0.4356(4) 0.8474(4) 0.0273(4) 0.0271(13) Uani 1 1 d .
O8 O 0.6129(3) 0.4037(3) 0.1092(3) 0.0295(11) Uani 1 1 d D
H8D H 0.643(5) 0.380(6) 0.072(4) 0.044 Uiso 1 1 d D
C7 C 0.5361(5) 0.7291(5) -0.0111(4) 0.0249(15) Uani 1 1 d .
H7A H 0.5255 0.6870 -0.0584 0.030 Uiso 1 1 calc R
H7B H 0.6001 0.7398 -0.0047 0.030 Uiso 1 1 calc R
C5 C 0.5000(6) 0.8650(5) -0.1038(5) 0.041(2) Uani 1 1 d .
H5 H 0.5364 0.8420 -0.1456 0.049 Uiso 1 1 calc R
C23 C 0.4335(4) 0.4668(5) 0.2662(4) 0.0220(14) Uani 1 1 d .
C28 C 0.6130(5) 0.3408(5) 0.1766(4) 0.0263(15) Uani 1 1 d .
H28A H 0.6685 0.3457 0.2108 0.032 Uiso 1 1 calc R
H28B H 0.6082 0.2788 0.1544 0.032 Uiso 1 1 calc R
C6 C 0.4900(5) 0.8174(5) -0.0310(4) 0.0260(15) Uani 1 1 d .
C20 C 0.7276(5) 0.5490(5) 0.0059(4) 0.0270(15) Uani 1 1 d .
C21 C 0.6591(4) 0.5375(5) -0.0637(4) 0.0258(15) Uani 1 1 d .
H21A H 0.6576 0.5921 -0.0991 0.031 Uiso 1 1 calc R
H21B H 0.6755 0.4861 -0.0991 0.031 Uiso 1 1 calc R
C16 C 0.7569(4) 0.5847(5) 0.1453(4) 0.0240(14) Uani 1 1 d .
C27 C 0.5368(5) 0.3610(5) 0.2291(4) 0.0244(15) Uani 1 1 d .
O5 O 0.6282(3) 0.5947(4) 0.2251(3) 0.0277(11) Uani 1 1 d D
H5D H 0.621(6) 0.576(6) 0.274(2) 0.042 Uiso 1 1 d D
O9 O 0.3177(3) 0.6764(4) 0.0286(3) 0.0326(12) Uani 1 1 d .
O4 O 0.2680(3) 0.7162(4) 0.2109(3) 0.0311(12) Uani 1 1 d D
H4D H 0.222(4) 0.688(5) 0.194(5) 0.047 Uiso 1 1 d D
O3 O 0.5332(3) 0.8102(4) 0.2028(3) 0.0315(12) Uani 1 1 d D
H3D H 0.581(3) 0.811(6) 0.177(5) 0.047 Uiso 1 1 d D
O1 O 0.3498(4) 0.8993(4) 0.1562(4) 0.0402(14) Uani 1 1 d D
H1D H 0.352(7) 0.934(6) 0.198(4) 0.060 Uiso 1 1 d D
N2 N 0.4054(4) 0.7760(4) 0.2996(4) 0.0288(14) Uani 1 1 d .
N6 N 0.6071(5) 0.9422(5) -0.3064(4) 0.0366(16) Uani 1 1 d .
O15 O 0.6810(4) 0.8030(5) 0.1145(4) 0.0563(18) Uani 1 1 d .
N5 N 0.2529(4) 0.7251(5) 0.0023(4) 0.0368(16) Uani 1 1 d .
O18 O 0.6028(5) 0.5209(5) 0.3723(4) 0.0578(18) Uani 1 1 d .
H18D H 0.6345 0.4748 0.3764 0.069 Uiso 1 1 calc R
N7 N 0.7354(5) 0.8594(5) 0.1372(5) 0.0411(17) Uani 1 1 d .
C26 C 0.5069(5) 0.3008(5) 0.2870(5) 0.0291(16) Uani 1 1 d .
H26 H 0.5338 0.2435 0.2936 0.035 Uiso 1 1 calc R
O17 O 0.7202(4) 0.9118(5) 0.1956(4) 0.0533(17) Uani 1 1 d .
C8 C 0.5586(5) 0.8165(6) 0.2891(5) 0.0359(18) Uani 1 1 d .
H8A H 0.5786 0.8784 0.3024 0.043 Uiso 1 1 calc R
H8B H 0.6078 0.7748 0.3024 0.043 Uiso 1 1 calc R
C15 C 0.7196(5) 0.6132(5) 0.2269(4) 0.0287(16) Uani 1 1 d .
H15A H 0.7495 0.5803 0.2738 0.034 Uiso 1 1 calc R
H15B H 0.7297 0.6783 0.2357 0.034 Uiso 1 1 calc R
C25 C 0.4379(5) 0.3245(5) 0.3350(4) 0.0303(17) Uani 1 1 d .
H25 H 0.4166 0.2840 0.3753 0.036 Uiso 1 1 calc R
C9 C 0.4814(5) 0.7930(5) 0.3408(5) 0.0348(18) Uani 1 1 d .
C24 C 0.4002(5) 0.4078(5) 0.3237(4) 0.0276(16) Uani 1 1 d .
H24 H 0.3514 0.4248 0.3552 0.033 Uiso 1 1 calc R
C13 C 0.3341(5) 0.7544(6) 0.3440(5) 0.0367(18) Uani 1 1 d .
O16 O 0.8066(5) 0.8629(7) 0.1034(6) 0.088(3) Uani 1 1 d .
C19 C 0.8155(5) 0.5330(6) -0.0045(6) 0.040(2) Uani 1 1 d .
H19 H 0.8352 0.5154 -0.0577 0.048 Uiso 1 1 calc R
C2 C 0.3939(5) 0.9263(5) 0.0158(6) 0.0352(18) Uani 1 1 d .
O10 O 0.2155(4) 0.7074(5) -0.0635(5) 0.066(2) Uani 1 1 d .
O11 O 0.2358(6) 0.7905(5) 0.0463(5) 0.071(2) Uani 1 1 d .
C18 C 0.8741(5) 0.5425(7) 0.0614(5) 0.043(2) Uani 1 1 d .
H18 H 0.9345 0.5301 0.0550 0.051 Uiso 1 1 calc R
C4 C 0.4572(7) 0.9460(6) -0.1164(6) 0.047(2) Uani 1 1 d .
H4 H 0.4651 0.9798 -0.1660 0.057 Uiso 1 1 calc R
C17 C 0.8449(5) 0.5699(5) 0.1373(5) 0.0344(18) Uani 1 1 d .
H17 H 0.8851 0.5786 0.1837 0.041 Uiso 1 1 calc R
C11 C 0.4182(6) 0.7643(8) 0.4716(5) 0.053(3) Uani 1 1 d .
H11 H 0.4230 0.7597 0.5309 0.063 Uiso 1 1 calc R
C1 C 0.3361(6) 0.9554(6) 0.0852(7) 0.050(2) Uani 1 1 d .
H1A H 0.3496 1.0185 0.1008 0.060 Uiso 1 1 calc R
H1B H 0.2737 0.9523 0.0655 0.060 Uiso 1 1 calc R
C14 C 0.2500(5) 0.7405(7) 0.2944(5) 0.042(2) Uani 1 1 d .
H14A H 0.2155 0.6925 0.3204 0.050 Uiso 1 1 calc R
H14B H 0.2149 0.7965 0.2942 0.050 Uiso 1 1 calc R
C12 C 0.3389(6) 0.7473(7) 0.4296(5) 0.044(2) Uani 1 1 d .
H12 H 0.2887 0.7309 0.4594 0.053 Uiso 1 1 calc R
O12 O 0.5494(5) 0.9956(6) -0.3024(5) 0.074(2) Uani 1 1 d .
C3 C 0.4031(6) 0.9771(6) -0.0561(6) 0.047(2) Uani 1 1 d .
H3 H 0.3726 1.0324 -0.0635 0.057 Uiso 1 1 calc R
O13 O 0.6116(8) 0.8781(5) -0.3508(6) 0.110(4) Uani 1 1 d .
C10 C 0.4901(6) 0.7879(7) 0.4275(6) 0.051(2) Uani 1 1 d .
H10 H 0.5447 0.8005 0.4558 0.061 Uiso 1 1 calc R
O14 O 0.6720(6) 0.9596(9) -0.2612(7) 0.121(4) Uani 1 1 d .
C29 C 0.6018(15) 0.5602(13) 0.4432(10) 0.154(9) Uani 1 1 d .
H29A H 0.6460 0.5331 0.4816 0.231 Uiso 1 1 calc R
H29B H 0.5436 0.5536 0.4662 0.231 Uiso 1 1 calc R
H29C H 0.6149 0.6242 0.4361 0.231 Uiso 1 1 calc R

loop_
_atom_site_aniso_label
_atom_site_aniso_U_11
_atom_site_aniso_U_22
_atom_site_aniso_U_33
_atom_site_aniso_U_23
_atom_site_aniso_U_13
_atom_site_aniso_U_12
Ho2 0.01743(14) 0.01735(14) 0.01543(14) 0.00033(11) 0.00155(10) 0.00127(12)
Ho1 0.02141(16) 0.01885(15) 0.02171(16) -0.00059(12) -0.00010(11) 0.00145(12)
O6 0.019(2) 0.022(2) 0.022(2) 0.0001(19) 0.0032(18) -0.0020(19)
O7 0.023(2) 0.022(2) 0.019(2) 0.0025(19) 0.0037(18) 0.0010(19)
N4 0.025(3) 0.021(3) 0.017(3) -0.002(2) -0.004(2) -0.003(2)
C22 0.027(4) 0.031(4) 0.020(3) 0.001(3) 0.005(3) 0.001(3)
N3 0.023(3) 0.022(3) 0.024(3) -0.002(2) 0.001(2) -0.002(2)
O2 0.023(2) 0.020(2) 0.021(2) 0.0010(19) 0.0019(19) -0.0016(19)
N1 0.021(3) 0.023(3) 0.037(3) 0.005(3) -0.003(3) 0.000(2)
O8 0.036(3) 0.025(3) 0.029(3) 0.002(2) 0.012(2) 0.008(2)
C7 0.029(4) 0.026(4) 0.020(3) 0.004(3) 0.002(3) -0.004(3)
C5 0.078(6) 0.024(4) 0.020(4) 0.011(3) -0.005(4) -0.005(4)
C23 0.024(3) 0.024(4) 0.018(3) 0.001(3) -0.001(3) -0.004(3)
C28 0.026(4) 0.026(4) 0.027(4) 0.007(3) -0.003(3) 0.006(3)
C6 0.028(4) 0.024(4) 0.025(4) 0.004(3) -0.005(3) -0.005(3)
C20 0.029(4) 0.024(3) 0.029(4) -0.001(3) 0.005(3) -0.006(3)
C21 0.024(3) 0.031(4) 0.023(3) -0.004(3) 0.006(3) -0.006(3)
C16 0.021(3) 0.022(3) 0.030(4) 0.001(3) 0.002(3) 0.000(3)
C27 0.028(4) 0.019(3) 0.026(4) 0.001(3) -0.007(3) -0.001(3)
O5 0.025(3) 0.036(3) 0.022(2) -0.001(2) 0.000(2) 0.000(2)
O9 0.023(3) 0.044(3) 0.030(3) -0.003(2) -0.002(2) 0.004(2)
O4 0.026(3) 0.037(3) 0.031(3) -0.002(2) 0.003(2) 0.000(2)
O3 0.028(3) 0.038(3) 0.028(3) -0.007(2) 0.000(2) 0.000(2)
O1 0.036(3) 0.023(3) 0.062(4) -0.001(3) 0.009(3) 0.007(2)
N2 0.030(3) 0.029(3) 0.027(3) -0.005(3) 0.002(3) 0.006(3)
N6 0.043(4) 0.035(4) 0.033(4) 0.009(3) 0.014(3) 0.006(3)
O15 0.047(4) 0.055(4) 0.067(5) -0.014(4) 0.003(3) -0.012(3)
N5 0.032(4) 0.036(4) 0.043(4) -0.001(3) 0.008(3) 0.006(3)
O18 0.068(5) 0.069(5) 0.036(3) 0.007(3) 0.007(3) 0.011(4)
N7 0.039(4) 0.035(4) 0.049(4) 0.003(3) -0.006(3) 0.002(3)
C26 0.036(4) 0.022(4) 0.029(4) 0.001(3) -0.002(3) -0.002(3)
O17 0.057(4) 0.056(4) 0.046(4) -0.016(3) -0.005(3) 0.003(3)
C8 0.030(4) 0.047(5) 0.030(4) -0.012(4) -0.006(3) 0.003(4)
C15 0.024(4) 0.035(4) 0.027(4) -0.002(3) -0.006(3) -0.005(3)
C25 0.041(4) 0.027(4) 0.023(4) 0.006(3) 0.001(3) -0.012(3)
C9 0.036(4) 0.030(4) 0.038(4) -0.010(3) 0.002(3) 0.009(3)
C24 0.029(4) 0.035(4) 0.019(3) 0.003(3) 0.002(3) -0.005(3)
C13 0.040(4) 0.034(4) 0.036(4) 0.000(4) 0.008(3) 0.009(4)
O16 0.050(4) 0.120(8) 0.097(6) -0.050(6) 0.031(4) -0.029(5)
C19 0.024(4) 0.051(5) 0.046(5) -0.005(4) 0.011(3) 0.001(4)
C2 0.025(4) 0.024(4) 0.056(5) 0.013(4) -0.003(4) 0.001(3)
O10 0.042(4) 0.086(6) 0.067(5) -0.005(4) -0.032(4) 0.008(4)
O11 0.102(6) 0.047(4) 0.068(5) -0.001(4) 0.045(4) 0.024(4)
C18 0.017(4) 0.063(6) 0.048(5) -0.005(4) 0.001(3) 0.004(4)
C4 0.065(6) 0.032(4) 0.044(5) 0.022(4) -0.016(5) -0.010(4)
C17 0.029(4) 0.039(4) 0.035(4) 0.002(3) -0.012(3) 0.002(3)
C11 0.048(5) 0.082(7) 0.028(4) -0.001(5) 0.002(4) 0.021(5)
C1 0.032(4) 0.028(4) 0.090(7) 0.019(5) 0.005(5) 0.008(4)
C14 0.030(4) 0.057(6) 0.039(5) -0.004(4) 0.006(3) 0.003(4)
C12 0.043(5) 0.058(6) 0.033(4) -0.003(4) 0.009(4) 0.014(4)
O12 0.047(4) 0.078(5) 0.097(6) 0.010(5) -0.002(4) 0.028(4)
C3 0.037(5) 0.040(5) 0.063(6) 0.025(4) -0.014(4) 0.001(4)
O13 0.211(12) 0.042(4) 0.083(6) -0.023(4) 0.066(7) -0.038(6)
C10 0.042(5) 0.072(7) 0.038(5) -0.013(5) -0.008(4) 0.018(5)
O14 0.045(5) 0.204(13) 0.114(8) -0.006(8) -0.012(5) 0.050(7)
C29 0.24(2) 0.132(15) 0.083(11) -0.064(11) -0.074(13) 0.075(16)

loop_
_atom_type_symbol
_atom_type_description
_atom_type_scat_dispersion_real
_atom_type_scat_dispersion_imag
_atom_type_scat_source
C C 0.0033 0.0016 'International Tables Vol C Tables 4.2.6.8 and 6.1.1.4'
H H 0.0000 0.0000 'International Tables Vol C Tables 4.2.6.8 and 6.1.1.4'
N N 0.0061 0.0033 'International Tables Vol C Tables 4.2.6.8 and 6.1.1.4'
O O 0.0106 0.0060 'International Tables Vol C Tables 4.2.6.8 and 6.1.1.4'
Ho Ho -0.2175 4.6783 'International Tables Vol C Tables 4.2.6.8 and 6.1.1.4'

loop_
_geom_angle_atom_site_label_1
_geom_angle_atom_site_label_2
_geom_angle_atom_site_label_3
_geom_angle
_geom_angle_site_symmetry_1
_geom_angle_site_symmetry_3
O2 Ho2 O6 97.43(16) . 3_665
O2 Ho2 O6 86.30(16) . .
O6 Ho2 O6 70.37(18) 3_665 .
O2 Ho2 O7 70.06(16) . .
O6 Ho2 O7 85.78(16) 3_665 .
O6 Ho2 O7 144.02(16) . .
O2 Ho2 O8 159.40(16) . .
O6 Ho2 O8 87.78(17) 3_665 .
O6 Ho2 O8 76.67(16) . .
O7 Ho2 O8 130.38(16) . .
O2 Ho2 O5 93.79(17) . .
O6 Ho2 O5 156.05(16) 3_665 .
O6 Ho2 O5 131.68(16) . .
O7 Ho2 O5 78.25(16) . .
O8 Ho2 O5 89.10(18) . .
O2 Ho2 N3 90.60(17) . .
O6 Ho2 N3 136.81(17) 3_665 .
O6 Ho2 N3 67.90(17) . .
O7 Ho2 N3 136.18(17) . .
O8 Ho2 N3 72.41(18) . .
O5 Ho2 N3 63.77(17) . .
O2 Ho2 N4 137.45(17) . .
O6 Ho2 N4 82.62(16) 3_665 .
O6 Ho2 N4 131.90(17) . .
O7 Ho2 N4 67.50(17) . .
O8 Ho2 N4 62.88(17) . .
O5 Ho2 N4 74.85(17) . .
N3 Ho2 N4 118.27(18) . .
O2 Ho2 Ho1 35.15(11) . .
O6 Ho2 Ho1 91.45(11) 3_665 .
O6 Ho2 Ho1 116.89(11) . .
O7 Ho2 Ho1 34.92(11) . .
O8 Ho2 Ho1 165.24(11) . .
O5 Ho2 Ho1 85.64(12) . .
N3 Ho2 Ho1 116.98(13) . .
N4 Ho2 Ho1 102.40(13) . .
O2 Ho2 Ho2 92.24(11) . 3_665
O6 Ho2 Ho2 35.35(11) 3_665 3_665
O6 Ho2 Ho2 35.02(11) . 3_665
O7 Ho2 Ho2 116.89(11) . 3_665
O8 Ho2 Ho2 80.49(13) . 3_665
O5 Ho2 Ho2 164.85(12) . 3_665
N3 Ho2 Ho2 102.30(13) . 3_665
N4 Ho2 Ho2 109.39(12) . 3_665
Ho1 Ho2 Ho2 107.050(13) . 3_665
O7 Ho1 O2 71.30(16) . .
O7 Ho1 O3 94.39(18) . .
O2 Ho1 O3 76.96(17) . .
O7 Ho1 O4 82.16(17) . .
O2 Ho1 O4 145.05(17) . .
O3 Ho1 O4 128.63(18) . .
O7 Ho1 O1 156.38(19) . .
O2 Ho1 O1 129.90(18) . .
O3 Ho1 O1 82.7(2) . .
O4 Ho1 O1 81.53(19) . .
O7 Ho1 O9 86.26(17) . .
O2 Ho1 O9 76.35(16) . .
O3 Ho1 O9 151.54(17) . .
O4 Ho1 O9 79.70(17) . .
O1 Ho1 O9 107.4(2) . .
O7 Ho1 N1 138.42(18) . .
O2 Ho1 N1 67.52(18) . .
O3 Ho1 N1 81.99(19) . .
O4 Ho1 N1 131.60(19) . .
O1 Ho1 N1 64.6(2) . .
O9 Ho1 N1 78.88(19) . .
O7 Ho1 N2 81.90(18) . .
O2 Ho1 N2 130.26(18) . .
O3 Ho1 N2 63.94(19) . .
O4 Ho1 N2 64.83(19) . .
O1 Ho1 N2 75.7(2) . .
O9 Ho1 N2 143.75(19) . .
N1 Ho1 N2 130.4(2) . .
O7 Ho1 Ho2 36.20(11) . .
O2 Ho1 Ho2 35.11(11) . .
O3 Ho1 Ho2 85.08(13) . .
O4 Ho1 Ho2 115.14(13) . .
O1 Ho1 Ho2 163.24(14) . .
O9 Ho1 Ho2 78.74(12) . .
N1 Ho1 Ho2 102.41(14) . .
N2 Ho1 Ho2 108.86(14) . .
C21 O6 Ho2 126.3(4) . 3_665
C21 O6 Ho2 123.5(4) . .
Ho2 O6 Ho2 109.63(18) 3_665 .
C22 O7 Ho1 127.5(4) . .
C22 O7 Ho2 123.5(4) . .
Ho1 O7 Ho2 108.88(18) . .
C27 N4 C23 119.5(6) . .
C27 N4 Ho2 123.0(5) . .
C23 N4 Ho2 117.3(4) . .
O7 C22 C23 113.9(6) . .
O7 C22 H22A 108.8 . .
C23 C22 H22A 108.8 . .
O7 C22 H22B 108.8 . .
C23 C22 H22B 108.8 . .
H22A C22 H22B 107.7 . .
C16 N3 C20 119.3(6) . .
C16 N3 Ho2 121.3(4) . .
C20 N3 Ho2 115.9(4) . .
C7 O2 Ho2 123.8(4) . .
C7 O2 Ho1 125.6(4) . .
Ho2 O2 Ho1 109.74(18) . .
C2 N1 C6 119.7(7) . .
C2 N1 Ho1 121.4(5) . .
C6 N1 Ho1 118.5(4) . .
C28 O8 Ho2 126.6(4) . .
C28 O8 H8D 106(6) . .
Ho2 O8 H8D 128(6) . .
O2 C7 C6 112.1(6) . .
O2 C7 H7A 109.2 . .
C6 C7 H7A 109.2 . .
O2 C7 H7B 109.2 . .
C6 C7 H7B 109.2 . .
H7A C7 H7B 107.9 . .
C6 C5 C4 120.2(9) . .
C6 C5 H5 119.9 . .
C4 C5 H5 119.9 . .
N4 C23 C24 120.8(6) . .
N4 C23 C22 117.0(6) . .
C24 C23 C22 122.2(6) . .
O8 C28 C27 108.5(5) . .
O8 C28 H28A 110.0 . .
C27 C28 H28A 110.0 . .
O8 C28 H28B 110.0 . .
C27 C28 H28B 110.0 . .
H28A C28 H28B 108.4 . .
N1 C6 C5 120.5(7) . .
N1 C6 C7 115.7(6) . .
C5 C6 C7 123.8(7) . .
N3 C20 C19 120.7(7) . .
N3 C20 C21 116.6(6) . .
C19 C20 C21 122.7(7) . .
O6 C21 C20 112.2(5) . .
O6 C21 H21A 109.2 . .
C20 C21 H21A 109.2 . .
O6 C21 H21B 109.2 . .
C20 C21 H21B 109.2 . .
H21A C21 H21B 107.9 . .
N3 C16 C17 121.8(7) . .
N3 C16 C15 116.1(6) . .
C17 C16 C15 122.1(7) . .
N4 C27 C26 121.6(7) . .
N4 C27 C28 116.1(6) . .
C26 C27 C28 122.2(6) . .
C15 O5 Ho2 125.7(4) . .
C15 O5 H5D 102(6) . .
Ho2 O5 H5D 124(6) . .
N5 O9 Ho1 112.3(4) . .
C14 O4 Ho1 124.9(5) . .
C14 O4 H4D 103(6) . .
Ho1 O4 H4D 132(6) . .
C8 O3 Ho1 127.0(5) . .
C8 O3 H3D 106(6) . .
Ho1 O3 H3D 122(6) . .
C1 O1 Ho1 121.8(5) . .
C1 O1 H1D 105(7) . .
Ho1 O1 H1D 130(7) . .
C9 N2 C13 118.9(7) . .
C9 N2 Ho1 120.0(5) . .
C13 N2 Ho1 119.4(5) . .
O12 N6 O13 128.9(10) . .
O12 N6 O14 114.0(9) . .
O13 N6 O14 117.0(10) . .
O10 N5 O11 124.5(8) . .
O10 N5 O9 119.6(7) . .
O11 N5 O9 115.9(7) . .
C29 O18 H18D 109.5 . .
O15 N7 O16 119.8(8) . .
O15 N7 O17 120.5(8) . .
O16 N7 O17 119.7(8) . .
C25 C26 C27 119.3(7) . .
C25 C26 H26 120.3 . .
C27 C26 H26 120.3 . .
O3 C8 C9 109.2(6) . .
O3 C8 H8A 109.8 . .
C9 C8 H8A 109.8 . .
O3 C8 H8B 109.8 . .
C9 C8 H8B 109.8 . .
H8A C8 H8B 108.3 . .
O5 C15 C16 109.5(6) . .
O5 C15 H15A 109.8 . .
C16 C15 H15A 109.8 . .
O5 C15 H15B 109.8 . .
C16 C15 H15B 109.8 . .
H15A C15 H15B 108.2 . .
C26 C25 C24 119.0(7) . .
C26 C25 H25 120.5 . .
C24 C25 H25 120.5 . .
N2 C9 C10 121.8(8) . .
N2 C9 C8 117.2(7) . .
C10 C9 C8 121.0(8) . .
C25 C24 C23 119.8(7) . .
C25 C24 H24 120.1 . .
C23 C24 H24 120.1 . .
N2 C13 C12 121.9(8) . .
N2 C13 C14 116.2(7) . .
C12 C13 C14 121.8(8) . .
C18 C19 C20 119.9(8) . .
C18 C19 H19 120.0 . .
C20 C19 H19 120.0 . .
N1 C2 C3 121.6(8) . .
N1 C2 C1 116.0(7) . .
C3 C2 C1 122.4(8) . .
C19 C18 C17 119.3(7) . .
C19 C18 H18 120.3 . .
C17 C18 H18 120.3 . .
C3 C4 C5 119.0(8) . .
C3 C4 H4 120.5 . .
C5 C4 H4 120.5 . .
C16 C17 C18 118.9(7) . .
C16 C17 H17 120.5 . .
C18 C17 H17 120.5 . .
C10 C11 C12 119.9(8) . .
C10 C11 H11 120.1 . .
C12 C11 H11 120.1 . .
O1 C1 C2 110.4(6) . .
O1 C1 H1A 109.6 . .
C2 C1 H1A 109.6 . .
O1 C1 H1B 109.6 . .
C2 C1 H1B 109.6 . .
H1A C1 H1B 108.1 . .
O4 C14 C13 109.8(6) . .
O4 C14 H14A 109.7 . .
C13 C14 H14A 109.7 . .
O4 C14 H14B 109.7 . .
C13 C14 H14B 109.7 . .
H14A C14 H14B 108.2 . .
C13 C12 C11 118.6(8) . .
C13 C12 H12 120.7 . .
C11 C12 H12 120.7 . .
C4 C3 C2 118.9(8) . .
C4 C3 H3 120.6 . .
C2 C3 H3 120.6 . .
C11 C10 C9 118.8(9) . .
C11 C10 H10 120.6 . .
C9 C10 H10 120.6 . .
O18 C29 H29A 109.5 . .
O18 C29 H29B 109.5 . .
H29A C29 H29B 109.5 . .
O18 C29 H29C 109.5 . .
H29A C29 H29C 109.5 . .
H29B C29 H29C 109.5 . .

loop_
_geom_bond_atom_site_label_1
_geom_bond_atom_site_label_2
_geom_bond_distance
_geom_bond_site_symmetry_2
Ho2 O2 2.269(5) .
Ho2 O6 2.276(4) 3_665
Ho2 O6 2.295(4) .
Ho2 O7 2.317(4) .
Ho2 O8 2.410(5) .
Ho2 O5 2.430(5) .
Ho2 N3 2.504(6) .
Ho2 N4 2.505(5) .
Ho2 Ho1 3.7127(5) .
Ho2 Ho2 3.7359(7) 3_665
Ho1 O7 2.246(4) .
Ho1 O2 2.271(5) .
Ho1 O3 2.365(5) .
Ho1 O4 2.390(5) .
Ho1 O1 2.412(5) .
Ho1 O9 2.444(5) .
Ho1 N1 2.461(6) .
Ho1 N2 2.520(6) .
O6 C21 1.416(8) .
O6 Ho2 2.276(4) 3_665
O7 C22 1.409(8) .
N4 C27 1.340(9) .
N4 C23 1.347(9) .
C22 C23 1.493(10) .
C22 H22A 0.9900 .
C22 H22B 0.9900 .
N3 C16 1.340(9) .
N3 C20 1.343(9) .
O2 C7 1.403(8) .
N1 C2 1.345(9) .
N1 C6 1.349(9) .
O8 C28 1.427(8) .
O8 H8D 0.848(10) .
C7 C6 1.518(10) .
C7 H7A 0.9900 .
C7 H7B 0.9900 .
C5 C6 1.376(10) .
C5 C4 1.381(12) .
C5 H5 0.9500 .
C23 C24 1.383(9) .
C28 C27 1.491(10) .
C28 H28A 0.9900 .
C28 H28B 0.9900 .
C20 C19 1.379(10) .
C20 C21 1.502(10) .
C21 H21A 0.9900 .
C21 H21B 0.9900 .
C16 C17 1.371(10) .
C16 C15 1.506(10) .
C27 C26 1.380(10) .
O5 C15 1.420(8) .
O5 H5D 0.848(10) .
O9 N5 1.282(8) .
O4 C14 1.421(9) .
O4 H4D 0.849(10) .
O3 C8 1.421(9) .
O3 H3D 0.849(10) .
O1 C1 1.417(11) .
O1 H1D 0.848(10) .
N2 C9 1.332(10) .
N2 C13 1.361(10) .
N6 O12 1.190(9) .
N6 O13 1.193(10) .
N6 O14 1.228(11) .
O15 N7 1.223(9) .
N5 O10 1.203(9) .
N5 O11 1.235(9) .
O18 C29 1.275(14) .
O18 H18D 0.8400 .
N7 O16 1.235(10) .
N7 O17 1.246(9) .
C26 C25 1.374(11) .
C26 H26 0.9500 .
C8 C9 1.508(11) .
C8 H8A 0.9900 .
C8 H8B 0.9900 .
C15 H15A 0.9900 .
C15 H15B 0.9900 .
C25 C24 1.375(11) .
C25 H25 0.9500 .
C9 C10 1.389(12) .
C24 H24 0.9500 .
C13 C12 1.370(11) .
C13 C14 1.493(12) .
C19 C18 1.359(12) .
C19 H19 0.9500 .
C2 C3 1.388(12) .
C2 C1 1.509(13) .
C18 C17 1.372(11) .
C18 H18 0.9500 .
C4 C3 1.374(14) .
C4 H4 0.9500 .
C17 H17 0.9500 .
C11 C10 1.373(13) .
C11 C12 1.381(13) .
C11 H11 0.9500 .
C1 H1A 0.9900 .
C1 H1B 0.9900 .
C14 H14A 0.9900 .
C14 H14B 0.9900 .
C12 H12 0.9500 .
C3 H3 0.9500 .
C10 H10 0.9500 .
C29 H29A 0.9800 .
C29 H29B 0.9800 .
C29 H29C 0.9800 .

loop_
_geom_hbond_atom_site_label_D
_geom_hbond_atom_site_label_H
_geom_hbond_atom_site_label_A
_geom_hbond_distance_DH
_geom_hbond_distance_HA
_geom_hbond_distance_DA
_geom_hbond_angle_DHA
_geom_hbond_site_symmetry_A
O8 H8D O9 0.848(10) 1.93(3) 2.754(7) 165(9) 3_665
O8 H8D O10 0.848(10) 2.52(6) 3.203(9) 138(8) 3_665
O5 H5D O18 0.848(10) 1.797(18) 2.639(8) 172(9) .
O4 H4D O13 0.849(10) 2.055(18) 2.904(14) 178(9) 4_576
O4 H4D O14 0.849(10) 2.44(8) 3.040(13) 128(8) 4_576
O3 H3D O15 0.849(10) 1.864(16) 2.711(9) 175(9) .
O3 H3D O17 0.849(10) 2.61(7) 3.233(9) 131(8) .
O1 H1D O14 0.848(10) 1.92(4) 2.717(14) 157(10) 3_675
O1 H1D O12 0.848(10) 2.43(6) 3.155(11) 144(9) 3_675
O18 H18D O16 0.84 1.91 2.746(11) 171.3 2_645

loop_
_geom_torsion_atom_site_label_1
_geom_torsion_atom_site_label_2
_geom_torsion_atom_site_label_3
_geom_torsion_atom_site_label_4
_geom_torsion
_geom_torsion_site_symmetry_1
_geom_torsion_site_symmetry_4
O2 Ho2 Ho1 O7 -178.6(3) . .
O6 Ho2 Ho1 O7 80.5(2) 3_665 .
O6 Ho2 Ho1 O7 149.2(2) . .
O8 Ho2 Ho1 O7 -6.3(6) . .
O5 Ho2 Ho1 O7 -75.7(2) . .
N3 Ho2 Ho1 O7 -133.3(2) . .
N4 Ho2 Ho1 O7 -2.2(2) . .
Ho2 Ho2 Ho1 O7 112.8(2) 3_665 .
O6 Ho2 Ho1 O2 -100.9(2) 3_665 .
O6 Ho2 Ho1 O2 -32.2(2) . .
O7 Ho2 Ho1 O2 178.6(3) . .
O8 Ho2 Ho1 O2 172.3(6) . .
O5 Ho2 Ho1 O2 102.9(2) . .
N3 Ho2 Ho1 O2 45.3(2) . .
N4 Ho2 Ho1 O2 176.3(2) . .
Ho2 Ho2 Ho1 O2 -68.6(2) 3_665 .
O2 Ho2 Ho1 O3 -74.3(2) . .
O6 Ho2 Ho1 O3 -175.14(17) 3_665 .
O6 Ho2 Ho1 O3 -106.49(18) . .
O7 Ho2 Ho1 O3 104.3(2) . .
O8 Ho2 Ho1 O3 98.1(5) . .
O5 Ho2 Ho1 O3 28.67(18) . .
N3 Ho2 Ho1 O3 -28.9(2) . .
N4 Ho2 Ho1 O3 102.10(18) . .
Ho2 Ho2 Ho1 O3 -142.88(13) 3_665 .
O2 Ho2 Ho1 O4 155.1(2) . .
O6 Ho2 Ho1 O4 54.19(18) 3_665 .
O6 Ho2 Ho1 O4 122.84(19) . .
O7 Ho2 Ho1 O4 -26.3(2) . .
O8 Ho2 Ho1 O4 -32.6(5) . .
O5 Ho2 Ho1 O4 -102.00(18) . .
N3 Ho2 Ho1 O4 -159.6(2) . .
N4 Ho2 Ho1 O4 -28.58(18) . .
Ho2 Ho2 Ho1 O4 86.45(14) 3_665 .
O2 Ho2 Ho1 O1 -31.2(6) . .
O6 Ho2 Ho1 O1 -132.1(5) 3_665 .
O6 Ho2 Ho1 O1 -63.4(5) . .
O7 Ho2 Ho1 O1 147.4(6) . .
O8 Ho2 Ho1 O1 141.1(7) . .
O5 Ho2 Ho1 O1 71.7(5) . .
N3 Ho2 Ho1 O1 14.2(6) . .
N4 Ho2 Ho1 O1 145.2(5) . .
Ho2 Ho2 Ho1 O1 -99.8(5) 3_665 .
O2 Ho2 Ho1 O9 82.2(2) . .
O6 Ho2 Ho1 O9 -18.67(17) 3_665 .
O6 Ho2 Ho1 O9 49.99(18) . .
O7 Ho2 Ho1 O9 -99.2(2) . .
O8 Ho2 Ho1 O9 -105.5(5) . .
O5 Ho2 Ho1 O9 -174.86(17) . .
N3 Ho2 Ho1 O9 127.57(19) . .
N4 Ho2 Ho1 O9 -101.43(18) . .
Ho2 Ho2 Ho1 O9 13.59(13) 3_665 .
O2 Ho2 Ho1 N1 6.4(2) . .
O6 Ho2 Ho1 N1 -94.48(18) 3_665 .
O6 Ho2 Ho1 N1 -25.82(18) . .
O7 Ho2 Ho1 N1 -175.0(2) . .
O8 Ho2 Ho1 N1 178.7(5) . .
O5 Ho2 Ho1 N1 109.33(18) . .
N3 Ho2 Ho1 N1 51.8(2) . .
N4 Ho2 Ho1 N1 -177.24(19) . .
Ho2 Ho2 Ho1 N1 -62.21(14) 3_665 .
O2 Ho2 Ho1 N2 -134.6(3) . .
O6 Ho2 Ho1 N2 124.55(19) 3_665 .
O6 Ho2 Ho1 N2 -166.8(2) . .
O7 Ho2 Ho1 N2 44.0(2) . .
O8 Ho2 Ho1 N2 37.8(5) . .
O5 Ho2 Ho1 N2 -31.64(19) . .
N3 Ho2 Ho1 N2 -89.2(2) . .
N4 Ho2 Ho1 N2 41.8(2) . .
Ho2 Ho2 Ho1 N2 156.81(15) 3_665 .
O2 Ho2 O6 C21 88.7(5) . .
O6 Ho2 O6 C21 -172.1(6) 3_665 .
O7 Ho2 O6 C21 136.5(5) . .
O8 Ho2 O6 C21 -79.7(5) . .
O5 Ho2 O6 C21 -3.1(6) . .
N3 Ho2 O6 C21 -3.5(5) . .
N4 Ho2 O6 C21 -112.3(5) . .
Ho1 Ho2 O6 C21 106.6(5) . .
Ho2 Ho2 O6 C21 -172.1(6) 3_665 .
O2 Ho2 O6 Ho2 -99.2(2) . 3_665
O6 Ho2 O6 Ho2 0.0 3_665 3_665
O7 Ho2 O6 Ho2 -51.4(3) . 3_665
O8 Ho2 O6 Ho2 92.4(2) . 3_665
O5 Ho2 O6 Ho2 168.97(18) . 3_665
N3 Ho2 O6 Ho2 168.6(2) . 3_665
N4 Ho2 O6 Ho2 59.8(3) . 3_665
Ho1 Ho2 O6 Ho2 -81.33(18) . 3_665
O2 Ho1 O7 C22 177.1(5) . .
O3 Ho1 O7 C22 102.5(5) . .
O4 Ho1 O7 C22 -25.9(5) . .
O1 Ho1 O7 C22 20.8(8) . .
O9 Ho1 O7 C22 -106.0(5) . .
N1 Ho1 O7 C22 -174.6(5) . .
N2 Ho1 O7 C22 39.6(5) . .
Ho2 Ho1 O7 C22 178.0(6) . .
O2 Ho1 O7 Ho2 -0.85(17) . .
O3 Ho1 O7 Ho2 -75.5(2) . .
O4 Ho1 O7 Ho2 156.1(2) . .
O1 Ho1 O7 Ho2 -157.2(4) . .
O9 Ho1 O7 Ho2 76.0(2) . .
N1 Ho1 O7 Ho2 7.4(4) . .
N2 Ho1 O7 Ho2 -138.4(2) . .
O2 Ho2 O7 C22 -177.2(5) . .
O6 Ho2 O7 C22 83.3(5) 3_665 .
O6 Ho2 O7 C22 130.8(5) . .
O8 Ho2 O7 C22 -0.2(6) . .
O5 Ho2 O7 C22 -78.7(5) . .
N3 Ho2 O7 C22 -108.4(5) . .
N4 Ho2 O7 C22 -0.4(5) . .
Ho1 Ho2 O7 C22 -178.1(6) . .
Ho2 Ho2 O7 C22 100.7(5) 3_665 .
O2 Ho2 O7 Ho1 0.86(17) . .
O6 Ho2 O7 Ho1 -98.6(2) 3_665 .
O6 Ho2 O7 Ho1 -51.1(3) . .
O8 Ho2 O7 Ho1 177.91(18) . .
O5 Ho2 O7 Ho1 99.3(2) . .
N3 Ho2 O7 Ho1 69.6(3) . .
N4 Ho2 O7 Ho1 177.6(2) . .
Ho2 Ho2 O7 Ho1 -81.25(18) 3_665 .
O2 Ho2 N4 C27 -174.4(4) . .
O6 Ho2 N4 C27 92.6(5) 3_665 .
O6 Ho2 N4 C27 37.5(6) . .
O7 Ho2 N4 C27 -178.9(5) . .
O8 Ho2 N4 C27 1.3(5) . .
O5 Ho2 N4 C27 -95.6(5) . .
N3 Ho2 N4 C27 -47.3(5) . .
Ho1 Ho2 N4 C27 -177.5(5) . .
Ho2 Ho2 N4 C27 69.2(5) 3_665 .
O2 Ho2 N4 C23 10.1(6) . .
O6 Ho2 N4 C23 -82.8(5) 3_665 .
O6 Ho2 N4 C23 -138.0(4) . .
O7 Ho2 N4 C23 5.6(4) . .
O8 Ho2 N4 C23 -174.1(5) . .
O5 Ho2 N4 C23 89.0(5) . .
N3 Ho2 N4 C23 137.2(4) . .
Ho1 Ho2 N4 C23 7.0(5) . .
Ho2 Ho2 N4 C23 -106.3(4) 3_665 .
Ho1 O7 C22 C23 178.2(4) . .
Ho2 O7 C22 C23 -4.1(8) . .
O2 Ho2 N3 C16 106.3(5) . .
O6 Ho2 N3 C16 -152.2(5) 3_665 .
O6 Ho2 N3 C16 -167.9(6) . .
O7 Ho2 N3 C16 45.1(6) . .
O8 Ho2 N3 C16 -85.5(5) . .
O5 Ho2 N3 C16 12.4(5) . .
N4 Ho2 N3 C16 -41.1(6) . .
Ho1 Ho2 N3 C16 82.1(5) . .
Ho2 Ho2 N3 C16 -161.3(5) 3_665 .
O2 Ho2 N3 C20 -95.1(5) . .
O6 Ho2 N3 C20 6.5(6) 3_665 .
O6 Ho2 N3 C20 -9.3(5) . .
O7 Ho2 N3 C20 -156.3(4) . .
O8 Ho2 N3 C20 73.1(5) . .
O5 Ho2 N3 C20 171.0(6) . .
N4 Ho2 N3 C20 117.6(5) . .
Ho1 Ho2 N3 C20 -119.2(5) . .
Ho2 Ho2 N3 C20 -2.6(5) 3_665 .
O6 Ho2 O2 C7 -87.9(5) 3_665 .
O6 Ho2 O2 C7 -18.3(5) . .
O7 Ho2 O2 C7 -170.7(5) . .
O8 Ho2 O2 C7 15.7(8) . .
O5 Ho2 O2 C7 113.3(5) . .
N3 Ho2 O2 C7 49.5(5) . .
N4 Ho2 O2 C7 -175.1(4) . .
Ho1 Ho2 O2 C7 -169.8(6) . .
Ho2 Ho2 O2 C7 -52.8(5) 3_665 .
O6 Ho2 O2 Ho1 81.9(2) 3_665 .
O6 Ho2 O2 Ho1 151.5(2) . .
O7 Ho2 O2 Ho1 -0.86(17) . .
O8 Ho2 O2 Ho1 -174.5(4) . .
O5 Ho2 O2 Ho1 -76.9(2) . .
N3 Ho2 O2 Ho1 -140.7(2) . .
N4 Ho2 O2 Ho1 -5.3(3) . .
Ho2 Ho2 O2 Ho1 117.00(16) 3_665 .
O7 Ho1 O2 C7 170.5(5) . .
O3 Ho1 O2 C7 -90.2(5) . .
O4 Ho1 O2 C7 127.8(5) . .
O1 Ho1 O2 C7 -21.6(6) . .
O9 Ho1 O2 C7 79.8(5) . .
N1 Ho1 O2 C7 -3.6(5) . .
N2 Ho1 O2 C7 -128.3(5) . .
Ho2 Ho1 O2 C7 169.6(6) . .
O7 Ho1 O2 Ho2 0.88(17) . .
O3 Ho1 O2 Ho2 100.2(2) . .
O4 Ho1 O2 Ho2 -41.8(4) . .
O1 Ho1 O2 Ho2 168.8(2) . .
O9 Ho1 O2 Ho2 -89.8(2) . .
N1 Ho1 O2 Ho2 -173.2(3) . .
N2 Ho1 O2 Ho2 62.1(3) . .
O7 Ho1 N1 C2 171.0(5) . .
O2 Ho1 N1 C2 179.4(6) . .
O3 Ho1 N1 C2 -101.4(6) . .
O4 Ho1 N1 C2 34.5(7) . .
O1 Ho1 N1 C2 -15.8(5) . .
O9 Ho1 N1 C2 99.7(6) . .
N2 Ho1 N1 C2 -56.1(6) . .
Ho2 Ho1 N1 C2 175.4(5) . .
O7 Ho1 N1 C6 -1.7(6) . .
O2 Ho1 N1 C6 6.7(5) . .
O3 Ho1 N1 C6 85.9(5) . .
O4 Ho1 N1 C6 -138.2(5) . .
O1 Ho1 N1 C6 171.5(6) . .
O9 Ho1 N1 C6 -72.9(5) . .
N2 Ho1 N1 C6 131.2(5) . .
Ho2 Ho1 N1 C6 2.8(5) . .
O2 Ho2 O8 C28 159.5(5) . .
O6 Ho2 O8 C28 -95.2(5) 3_665 .
O6 Ho2 O8 C28 -165.5(6) . .
O7 Ho2 O8 C28 -12.6(6) . .
O5 Ho2 O8 C28 61.1(5) . .
N3 Ho2 O8 C28 123.8(6) . .
N4 Ho2 O8 C28 -12.3(5) . .
Ho1 Ho2 O8 C28 -7.9(10) . .
Ho2 Ho2 O8 C28 -130.0(5) 3_665 .
Ho2 O2 C7 C6 168.8(4) . .
Ho1 O2 C7 C6 0.6(8) . .
C27 N4 C23 C24 -3.9(9) . .
Ho2 N4 C23 C24 171.7(5) . .
C27 N4 C23 C22 174.5(6) . .
Ho2 N4 C23 C22 -9.8(7) . .
O7 C22 C23 N4 9.2(9) . .
O7 C22 C23 C24 -172.4(6) . .
Ho2 O8 C28 C27 19.9(8) . .
C2 N1 C6 C5 -2.9(11) . .
Ho1 N1 C6 C5 169.9(6) . .
C2 N1 C6 C7 178.3(6) . .
Ho1 N1 C6 C7 -8.9(8) . .
C4 C5 C6 N1 2.8(12) . .
C4 C5 C6 C7 -178.5(7) . .
O2 C7 C6 N1 5.7(9) . .
O2 C7 C6 C5 -173.1(7) . .
C16 N3 C20 C19 0.4(11) . .
Ho2 N3 C20 C19 -158.7(6) . .
C16 N3 C20 C21 179.1(6) . .
Ho2 N3 C20 C21 20.0(8) . .
Ho2 O6 C21 C20 -156.5(4) 3_665 .
Ho2 O6 C21 C20 14.2(8) . .
N3 C20 C21 O6 -22.3(9) . .
C19 C20 C21 O6 156.5(7) . .
C20 N3 C16 C17 0.0(10) . .
Ho2 N3 C16 C17 157.9(6) . .
C20 N3 C16 C15 -180.0(6) . .
Ho2 N3 C16 C15 -22.1(8) . .
C23 N4 C27 C26 2.5(10) . .
Ho2 N4 C27 C26 -172.9(5) . .
C23 N4 C27 C28 -176.5(6) . .
Ho2 N4 C27 C28 8.1(8) . .
O8 C28 C27 N4 -16.3(8) . .
O8 C28 C27 C26 164.6(6) . .
O2 Ho2 O5 C15 -89.3(5) . .
O6 Ho2 O5 C15 152.8(5) 3_665 .
O6 Ho2 O5 C15 -0.8(6) . .
O7 Ho2 O5 C15 -158.0(6) . .
O8 Ho2 O5 C15 70.3(5) . .
N3 Ho2 O5 C15 -0.5(5) . .
N4 Ho2 O5 C15 132.4(6) . .
Ho1 Ho2 O5 C15 -123.5(5) . .
Ho2 Ho2 O5 C15 24.0(9) 3_665 .
O7 Ho1 O9 N5 150.8(5) . .
O2 Ho1 O9 N5 -137.5(5) . .
O3 Ho1 O9 N5 -116.9(5) . .
O4 Ho1 O9 N5 68.1(5) . .
O1 Ho1 O9 N5 -9.6(5) . .
N1 Ho1 O9 N5 -68.2(5) . .
N2 Ho1 O9 N5 79.9(6) . .
Ho2 Ho1 O9 N5 -173.5(5) . .
O7 Ho1 O4 C14 95.1(6) . .
O2 Ho1 O4 C14 135.5(6) . .
O3 Ho1 O4 C14 5.8(7) . .
O1 Ho1 O4 C14 -67.7(6) . .
O9 Ho1 O4 C14 -177.3(6) . .
N1 Ho1 O4 C14 -112.3(6) . .
N2 Ho1 O4 C14 10.4(6) . .
Ho2 Ho1 O4 C14 110.5(6) . .
O7 Ho1 O3 C8 -65.4(6) . .
O2 Ho1 O3 C8 -135.1(6) . .
O4 Ho1 O3 C8 18.1(7) . .
O1 Ho1 O3 C8 91.0(6) . .
O9 Ho1 O3 C8 -155.7(5) . .
N1 Ho1 O3 C8 156.3(6) . .
N2 Ho1 O3 C8 13.4(6) . .
Ho2 Ho1 O3 C8 -100.4(6) . .
O7 Ho1 O1 C1 -169.0(5) . .
O2 Ho1 O1 C1 40.7(7) . .
O3 Ho1 O1 C1 106.9(6) . .
O4 Ho1 O1 C1 -122.2(6) . .
O9 Ho1 O1 C1 -45.8(6) . .
N1 Ho1 O1 C1 22.3(5) . .
N2 Ho1 O1 C1 171.8(6) . .
Ho2 Ho1 O1 C1 63.5(9) . .
O7 Ho1 N2 C9 84.7(6) . .
O2 Ho1 N2 C9 27.7(7) . .
O3 Ho1 N2 C9 -14.3(5) . .
O4 Ho1 N2 C9 169.8(6) . .
O1 Ho1 N2 C9 -103.0(6) . .
O9 Ho1 N2 C9 156.9(5) . .
N1 Ho1 N2 C9 -65.9(6) . .
Ho2 Ho1 N2 C9 60.2(6) . .
O7 Ho1 N2 C13 -80.5(6) . .
O2 Ho1 N2 C13 -137.5(5) . .
O3 Ho1 N2 C13 -179.4(6) . .
O4 Ho1 N2 C13 4.6(5) . .
O1 Ho1 N2 C13 91.8(6) . .
O9 Ho1 N2 C13 -8.3(7) . .
N1 Ho1 N2 C13 128.9(5) . .
Ho2 Ho1 N2 C13 -105.0(5) . .
Ho1 O9 N5 O10 166.3(6) . .
Ho1 O9 N5 O11 -10.7(8) . .
N4 C27 C26 C25 -0.7(11) . .
C28 C27 C26 C25 178.3(7) . .
Ho1 O3 C8 C9 -11.0(9) . .
Ho2 O5 C15 C16 -9.2(8) . .
N3 C16 C15 O5 19.3(9) . .
C17 C16 C15 O5 -160.7(7) . .
C27 C26 C25 C24 0.3(11) . .
C13 N2 C9 C10 1.0(12) . .
Ho1 N2 C9 C10 -164.2(7) . .
C13 N2 C9 C8 179.9(7) . .
Ho1 N2 C9 C8 14.7(9) . .
O3 C8 C9 N2 -3.4(10) . .
O3 C8 C9 C10 175.5(8) . .
C26 C25 C24 C23 -1.7(11) . .
N4 C23 C24 C25 3.5(10) . .
C22 C23 C24 C25 -174.8(7) . .
C9 N2 C13 C12 -1.8(12) . .
Ho1 N2 C13 C12 163.5(7) . .
C9 N2 C13 C14 177.1(7) . .
Ho1 N2 C13 C14 -17.6(9) . .
N3 C20 C19 C18 0.4(13) . .
C21 C20 C19 C18 -178.3(8) . .
C6 N1 C2 C3 1.9(11) . .
Ho1 N1 C2 C3 -170.7(6) . .
C6 N1 C2 C1 -178.6(7) . .
Ho1 N1 C2 C1 8.8(9) . .
C20 C19 C18 C17 -1.5(14) . .
C6 C5 C4 C3 -1.6(13) . .
N3 C16 C17 C18 -1.2(12) . .
C15 C16 C17 C18 178.9(8) . .
C19 C18 C17 C16 1.9(13) . .
Ho1 O1 C1 C2 -25.7(9) . .
N1 C2 C1 O1 10.1(11) . .
C3 C2 C1 O1 -170.4(8) . .
Ho1 O4 C14 C13 -22.0(10) . .
N2 C13 C14 O4 24.3(11) . .
C12 C13 C14 O4 -156.8(8) . .
N2 C13 C12 C11 1.3(14) . .
C14 C13 C12 C11 -177.6(9) . .
C10 C11 C12 C13 0.1(15) . .
C5 C4 C3 C2 0.5(13) . .
N1 C2 C3 C4 -0.7(13) . .
C1 C2 C3 C4 179.8(8) . .
C12 C11 C10 C9 -0.8(15) . .
N2 C9 C10 C11 0.3(14) . .
C8 C9 C10 C11 -178.6(9) . .
